data_4506569
loop_
_publ_author_name
'Zhang, Xiu-Tang'
'Sun, Di'
'Li, Bao'
'Fan, Li-Ming'
'Li, Bin'
'Wei, Pei-Hai'

_publ_section_title
;
 Unusual High Thermal Stablility of a 2D \\rightarrow 3D Polycatenated
 Fe(II) Metal--Organic Framework Showing Guest-Dependent Spin-Crossover
 Behavior and High Spin-Transition Temperature
;
_journal_issue 8
_journal_name_full 'Crystal Growth &amp; Design'
_journal_page_first 3845
_journal_paper_doi 10.1021/cg3007876
_journal_volume 12
_journal_year 2012
_chemical_formula_moiety 'C36 H24 Fe N10, H2 O'
_chemical_formula_sum 'C36 H26 Fe N10 O'
_chemical_formula_weight 670.52
_chemical_name_systematic
; 
 ? 
;
_space_group_crystal_system orthorhombic
_space_group_IT_number 60
_space_group_name_Hall '-P 2n 2ab'
_space_group_name_H-M_alt 'P b c n'
_symmetry_space_group_name_Hall '-P 2n 2ab'
_symmetry_space_group_name_H-M 'P b c n'
_atom_sites_solution_hydrogens geom
_atom_sites_solution_primary direct
_atom_sites_solution_secondary difmap
_audit_creation_method SHELXL-97
_cell_angle_alpha 90.00
_cell_angle_beta 90.00
_cell_angle_gamma 90.00
_cell_formula_units_Z 4
_cell_length_a 19.533(2)
_cell_length_b 8.3503(9)
_cell_length_c 19.621(2)
_cell_measurement_reflns_used 1033
_cell_measurement_temperature 298(2)
_cell_measurement_theta_max 43.990
_cell_measurement_theta_min 5.306
_cell_volume 3200.3(6)
_computing_structure_refinement 'SHELXL-97 (Sheldrick, 1997)'
_computing_structure_solution 'SHELXS-97 (Sheldrick, 1990)'
_diffrn_ambient_temperature 298(2)
_diffrn_measured_fraction_theta_full 0.999
_diffrn_measured_fraction_theta_max 0.999
_diffrn_radiation_monochromator graphite
_diffrn_radiation_source 'fine-focus sealed tube'
_diffrn_radiation_type MoK\a
_diffrn_radiation_wavelength 0.71073
_diffrn_reflns_av_R_equivalents 0.0422
_diffrn_reflns_av_sigmaI/netI 0.0304
_diffrn_reflns_limit_h_max 23
_diffrn_reflns_limit_h_min -23
_diffrn_reflns_limit_k_max 9
_diffrn_reflns_limit_k_min -9
_diffrn_reflns_limit_l_max 23
_diffrn_reflns_limit_l_min -21
_diffrn_reflns_number 15095
_diffrn_reflns_theta_full 25.00
_diffrn_reflns_theta_max 25.00
_diffrn_reflns_theta_min 2.08
_exptl_absorpt_coefficient_mu 0.519
_exptl_absorpt_correction_T_max 0.9597
_exptl_absorpt_correction_T_min 0.9404
_exptl_absorpt_correction_type multi-scan
_exptl_absorpt_process_details sadabs
_exptl_crystal_colour black
_exptl_crystal_density_diffrn 1.392
_exptl_crystal_density_method 'not measured'
_exptl_crystal_description block
_exptl_crystal_F_000 1384
_exptl_crystal_size_max 0.12
_exptl_crystal_size_mid 0.10
_exptl_crystal_size_min 0.08
_refine_diff_density_max 0.877
_refine_diff_density_min -1.291
_refine_diff_density_rms 0.075
_refine_ls_extinction_method none
_refine_ls_goodness_of_fit_ref 1.082
_refine_ls_hydrogen_treatment constr
_refine_ls_matrix_type full
_refine_ls_number_parameters 219
_refine_ls_number_reflns 2808
_refine_ls_number_restraints 0
_refine_ls_restrained_S_all 1.082
_refine_ls_R_factor_all 0.0671
_refine_ls_R_factor_gt 0.0548
_refine_ls_shift/su_max 0.000
_refine_ls_shift/su_mean 0.000
_refine_ls_structure_factor_coef Fsqd
_refine_ls_weighting_details 'calc w=1/[\s^2^(Fo^2^)+(0.0842P)^2^+2.7957P] where P=(Fo^2^+2Fc^2^)/3'
_refine_ls_weighting_scheme calc
_refine_ls_wR_factor_gt 0.1468
_refine_ls_wR_factor_ref 0.1572
_reflns_number_gt 2210
_reflns_number_total 2808
_reflns_threshold_expression >2sigma(I)
_cod_data_source_file cg3007876_si_002.cif
_cod_data_source_block p
_cod_database_code 4506569

loop_
_symmetry_equiv_pos_as_xyz
'x, y, z'
'-x+1/2, -y+1/2, z+1/2'
'-x, y, -z+1/2'
'x+1/2, -y+1/2, -z'
'-x, -y, -z'
'x-1/2, y-1/2, -z-1/2'
'x, -y, z-1/2'
'-x-1/2, y-1/2, z'

loop_
_atom_site_label
_atom_site_type_symbol
_atom_site_fract_x
_atom_site_fract_y
_atom_site_fract_z
_atom_site_U_iso_or_equiv
_atom_site_adp_type
_atom_site_occupancy
_atom_site_symmetry_multiplicity
_atom_site_calc_flag
_atom_site_refinement_flags
Fe1 Fe 0.0000 0.0000 0.0000 0.0266(2) Uani 1 2 d S
C1 C -0.09304(16) 0.2645(4) -0.04846(18) 0.0396(8) Uani 1 1 d .
H1 H -0.1030 0.1996 -0.0857 0.048 Uiso 1 1 calc R
C2 C -0.12582(18) 0.4111(5) -0.0428(2) 0.0490(9) Uani 1 1 d .
H2 H -0.1564 0.4446 -0.0762 0.059 Uiso 1 1 calc R
C3 C -0.1125(2) 0.5068(4) 0.0130(2) 0.0509(10) Uani 1 1 d .
H3 H -0.1345 0.6048 0.0181 0.061 Uiso 1 1 calc R
C4 C -0.06631(18) 0.4553(4) 0.06070(19) 0.0443(9) Uani 1 1 d .
H4 H -0.0564 0.5181 0.0986 0.053 Uiso 1 1 calc R
C5 C -0.03455(15) 0.3088(4) 0.05189(16) 0.0325(7) Uani 1 1 d .
C6 C 0.01810(15) 0.2447(4) 0.09585(16) 0.0330(7) Uani 1 1 d .
C7 C 0.09890(16) 0.1991(4) 0.16248(17) 0.0385(8) Uani 1 1 d .
C8 C 0.15327(17) 0.2217(5) 0.21343(18) 0.0431(8) Uani 1 1 d .
C9 C 0.2186(2) 0.1689(6) 0.2006(2) 0.0651(13) Uani 1 1 d .
H9 H 0.2272 0.1092 0.1615 0.078 Uiso 1 1 calc R
C10 C 0.2717(2) 0.2028(6) 0.2448(2) 0.0642(13) Uani 1 1 d .
H10 H 0.3156 0.1676 0.2342 0.077 Uiso 1 1 calc R
C11 C 0.26106(17) 0.2875(4) 0.30410(17) 0.0396(8) Uani 1 1 d .
C12 C 0.19388(18) 0.3297(6) 0.3185(2) 0.0664(13) Uani 1 1 d .
H12 H 0.1842 0.3808 0.3595 0.080 Uiso 1 1 calc R
C13 C 0.14143(18) 0.2986(6) 0.2743(2) 0.0633(13) Uani 1 1 d .
H13 H 0.0971 0.3299 0.2855 0.076 Uiso 1 1 calc R
C14 C 0.31757(15) 0.3330(4) 0.35001(17) 0.0351(7) Uani 1 1 d .
C15 C 0.30615(15) 0.3892(4) 0.41578(17) 0.0407(8) Uani 1 1 d .
H15 H 0.2616 0.3970 0.4321 0.049 Uiso 1 1 calc R
C16 C 0.35940(15) 0.4332(4) 0.45665(17) 0.0367(8) Uani 1 1 d .
H16 H 0.3494 0.4702 0.5002 0.044 Uiso 1 1 calc R
C17 C 0.38619(17) 0.3241(5) 0.33052(18) 0.0437(9) Uani 1 1 d .
H17 H 0.3976 0.2859 0.2875 0.052 Uiso 1 1 calc R
C18 C 0.43695(16) 0.3714(4) 0.37461(16) 0.0378(8) Uani 1 1 d .
H18 H 0.4821 0.3651 0.3597 0.045 Uiso 1 1 calc R
N1 N -0.04766(12) 0.2127(3) -0.00245(12) 0.0314(6) Uani 1 1 d .
N2 N 0.04506(12) 0.1037(3) 0.07710(13) 0.0313(6) Uani 1 1 d .
N3 N 0.09812(13) 0.0741(3) 0.12006(13) 0.0366(7) Uani 1 1 d .
N4 N 0.04970(13) 0.3095(3) 0.15019(14) 0.0400(7) Uani 1 1 d .
N5 N 0.42531(12) 0.4262(3) 0.43774(12) 0.0303(6) Uani 1 1 d .
O1W O 0.0000 0.5659(7) 0.2500 0.1026(19) Uani 1 2 d S
H1W H 0.0156 0.5061 0.2186 0.123 Uiso 1 1 d R

loop_
_atom_site_aniso_label
_atom_site_aniso_U_11
_atom_site_aniso_U_22
_atom_site_aniso_U_33
_atom_site_aniso_U_23
_atom_site_aniso_U_13
_atom_site_aniso_U_12
Fe1 0.0201(3) 0.0334(4) 0.0264(4) -0.0017(3) 0.0000(2) -0.0055(2)
C1 0.0341(17) 0.044(2) 0.0412(19) 0.0005(16) -0.0048(15) -0.0041(15)
C2 0.0406(19) 0.048(2) 0.059(2) 0.0071(19) -0.0072(17) 0.0051(17)
C3 0.045(2) 0.039(2) 0.069(3) -0.0026(19) 0.003(2) 0.0057(16)
C4 0.0423(19) 0.040(2) 0.051(2) -0.0080(17) 0.0040(17) -0.0031(16)
C5 0.0265(15) 0.0379(18) 0.0331(17) -0.0034(14) 0.0052(13) -0.0071(13)
C6 0.0262(15) 0.0393(19) 0.0336(17) -0.0051(15) 0.0002(13) -0.0083(13)
C7 0.0300(16) 0.049(2) 0.0364(18) -0.0083(16) -0.0003(14) -0.0074(15)
C8 0.0344(18) 0.052(2) 0.0431(19) -0.0105(17) -0.0047(15) -0.0062(16)
C9 0.046(2) 0.096(3) 0.053(2) -0.039(2) -0.0108(19) 0.005(2)
C10 0.036(2) 0.093(3) 0.063(3) -0.035(2) -0.0125(18) 0.009(2)
C11 0.0338(17) 0.047(2) 0.0376(18) -0.0089(16) -0.0088(14) -0.0015(15)
C12 0.036(2) 0.116(4) 0.047(2) -0.033(2) -0.0086(18) 0.003(2)
C13 0.0304(18) 0.111(4) 0.049(2) -0.028(2) -0.0058(17) 0.006(2)
C14 0.0298(16) 0.0362(18) 0.0392(18) -0.0050(15) -0.0059(14) -0.0011(13)
C15 0.0240(15) 0.054(2) 0.0442(19) -0.0062(17) 0.0002(14) -0.0012(14)
C16 0.0276(15) 0.049(2) 0.0335(17) -0.0068(16) 0.0003(14) -0.0028(14)
C17 0.0345(18) 0.060(2) 0.0369(19) -0.0133(17) -0.0017(15) -0.0022(16)
C18 0.0272(16) 0.052(2) 0.0344(18) -0.0064(15) 0.0010(14) -0.0036(14)
N1 0.0224(12) 0.0359(15) 0.0360(15) 0.0015(12) 0.0026(11) -0.0060(11)
N2 0.0236(12) 0.0419(16) 0.0283(13) -0.0010(12) -0.0009(10) -0.0078(11)
N3 0.0284(13) 0.0484(17) 0.0329(15) -0.0046(13) -0.0043(11) -0.0050(12)
N4 0.0344(14) 0.0497(18) 0.0360(15) -0.0118(14) -0.0023(12) -0.0066(12)
N5 0.0263(13) 0.0353(15) 0.0293(13) -0.0011(12) -0.0021(10) -0.0048(11)
O1W 0.120(5) 0.069(3) 0.118(5) 0.000 -0.035(3) 0.000

loop_
_atom_type_symbol
_atom_type_description
_atom_type_scat_dispersion_real
_atom_type_scat_dispersion_imag
_atom_type_scat_source
C C 0.0033 0.0016 'International Tables Vol C Tables 4.2.6.8 and 6.1.1.4'
H H 0.0000 0.0000 'International Tables Vol C Tables 4.2.6.8 and 6.1.1.4'
Fe Fe 0.3463 0.8444 'International Tables Vol C Tables 4.2.6.8 and 6.1.1.4'
N N 0.0061 0.0033 'International Tables Vol C Tables 4.2.6.8 and 6.1.1.4'
O O 0.0106 0.0060 'International Tables Vol C Tables 4.2.6.8 and 6.1.1.4'

loop_
_geom_angle_atom_site_label_1
_geom_angle_atom_site_label_2
_geom_angle_atom_site_label_3
_geom_angle
_geom_angle_site_symmetry_1
_geom_angle_site_symmetry_3
_geom_angle_publ_flag
N2 Fe1 N2 180.00(15) 5 . y
N2 Fe1 N5 90.44(10) 5 6_556 y
N2 Fe1 N5 89.56(10) . 6_556 y
N2 Fe1 N5 89.56(10) 5 2_554 y
N2 Fe1 N5 90.44(10) . 2_554 y
N5 Fe1 N5 180.0(2) 6_556 2_554 y
N2 Fe1 N1 99.49(10) 5 . y
N2 Fe1 N1 80.51(10) . . y
N5 Fe1 N1 87.07(10) 6_556 . y
N5 Fe1 N1 92.93(10) 2_554 . y
N2 Fe1 N1 80.51(10) 5 5 y
N2 Fe1 N1 99.49(10) . 5 y
N5 Fe1 N1 92.93(10) 6_556 5 y
N5 Fe1 N1 87.07(10) 2_554 5 y
N1 Fe1 N1 180.00(19) . 5 y
N1 C1 C2 122.6(3) . . ?
N1 C1 H1 118.7 . . ?
C2 C1 H1 118.7 . . ?
C3 C2 C1 119.2(3) . . ?
C3 C2 H2 120.4 . . ?
C1 C2 H2 120.4 . . ?
C4 C3 C2 119.0(3) . . ?
C4 C3 H3 120.5 . . ?
C2 C3 H3 120.5 . . ?
C3 C4 C5 119.2(3) . . ?
C3 C4 H4 120.4 . . ?
C5 C4 H4 120.4 . . ?
N1 C5 C4 122.4(3) . . ?
N1 C5 C6 112.5(3) . . ?
C4 C5 C6 125.0(3) . . ?
N2 C6 N4 113.0(3) . . ?
N2 C6 C5 116.2(3) . . ?
N4 C6 C5 130.6(3) . . ?
N3 C7 N4 114.4(3) . . ?
N3 C7 C8 122.2(3) . . ?
N4 C7 C8 123.1(3) . . ?
C9 C8 C13 117.7(3) . . ?
C9 C8 C7 120.3(3) . . ?
C13 C8 C7 121.9(3) . . ?
C8 C9 C10 121.1(4) . . ?
C8 C9 H9 119.4 . . ?
C10 C9 H9 119.4 . . ?
C11 C10 C9 121.5(4) . . ?
C11 C10 H10 119.3 . . ?
C9 C10 H10 119.3 . . ?
C10 C11 C12 116.4(3) . . ?
C10 C11 C14 122.4(3) . . ?
C12 C11 C14 121.2(3) . . ?
C13 C12 C11 122.1(4) . . ?
C13 C12 H12 119.0 . . ?
C11 C12 H12 119.0 . . ?
C12 C13 C8 120.9(3) . . ?
C12 C13 H13 119.6 . . ?
C8 C13 H13 119.6 . . ?
C15 C14 C17 115.2(3) . . ?
C15 C14 C11 122.3(3) . . ?
C17 C14 C11 122.5(3) . . ?
C16 C15 C14 120.9(3) . . ?
C16 C15 H15 119.5 . . ?
C14 C15 H15 119.5 . . ?
N5 C16 C15 123.9(3) . . ?
N5 C16 H16 118.0 . . ?
C15 C16 H16 118.0 . . ?
C18 C17 C14 120.3(3) . . ?
C18 C17 H17 119.8 . . ?
C14 C17 H17 119.8 . . ?
N5 C18 C17 123.9(3) . . ?
N5 C18 H18 118.0 . . ?
C17 C18 H18 118.0 . . ?
C1 N1 C5 117.6(3) . . ?
C1 N1 Fe1 127.6(2) . . ?
C5 N1 Fe1 114.6(2) . . ?
C6 N2 N3 106.8(2) . . ?
C6 N2 Fe1 115.1(2) . . ?
N3 N2 Fe1 138.0(2) . . ?
C7 N3 N2 104.7(3) . . ?
C6 N4 C7 101.1(3) . . ?
C18 N5 C16 115.7(3) . . ?
C18 N5 Fe1 123.1(2) . 2 ?
C16 N5 Fe1 121.2(2) . 2 ?

loop_
_geom_bond_atom_site_label_1
_geom_bond_atom_site_label_2
_geom_bond_distance
_geom_bond_site_symmetry_2
_geom_bond_publ_flag
Fe1 N2 1.953(2) 5 y
Fe1 N2 1.953(2) . y
Fe1 N5 2.000(2) 6_556 y
Fe1 N5 2.000(2) 2_554 y
Fe1 N1 2.006(3) . y
Fe1 N1 2.006(3) 5 y
C1 N1 1.337(4) . ?
C1 C2 1.386(5) . ?
C1 H1 0.9300 . ?
C2 C3 1.380(6) . ?
C2 H2 0.9300 . ?
C3 C4 1.370(6) . ?
C3 H3 0.9300 . ?
C4 C5 1.382(5) . ?
C4 H4 0.9300 . ?
C5 N1 1.359(4) . ?
C5 C6 1.445(5) . ?
C6 N2 1.341(4) . ?
C6 N4 1.346(4) . ?
C7 N3 1.335(4) . ?
C7 N4 1.353(4) . ?
C7 C8 1.471(4) . ?
C8 C9 1.373(5) . ?
C8 C13 1.376(5) . ?
C9 C10 1.381(5) . ?
C9 H9 0.9300 . ?
C10 C11 1.378(5) . ?
C10 H10 0.9300 . ?
C11 C12 1.388(5) . ?
C11 C14 1.474(4) . ?
C12 C13 1.367(5) . ?
C12 H12 0.9300 . ?
C13 H13 0.9300 . ?
C14 C15 1.391(5) . ?
C14 C17 1.396(4) . ?
C15 C16 1.364(4) . ?
C15 H15 0.9300 . ?
C16 N5 1.341(4) . ?
C16 H16 0.9300 . ?
C17 C18 1.374(4) . ?
C17 H17 0.9300 . ?
C18 N5 1.340(4) . ?
C18 H18 0.9300 . ?
N2 N3 1.359(3) . ?
N5 Fe1 2.000(2) 2 ?
O1W H1W 0.8500 . ?
